data_2000034
loop_
_publ_author_name
'Jin, Song'
'Zhou, Ran'
'Scheuer, E. M.'
'Adamchuk, J.'
'Rayburn, L. L.'
'Disalvo, F. J.'

_publ_section_title
;
 Synthesis, Characterization, and Ligand Exchange Studies of
 W~6~S~8~L~6~ Cluster Compounds
;
_journal_issue 12
_journal_name_full 'Inorganic Chemistry'
_journal_page_first 2666
_journal_page_last 2674
_journal_paper_doi 10.1021/ic001314q
_journal_volume 40
_journal_year 2001
_chemical_formula_sum 'C54 H78 N6 S8 W6'
_space_group_IT_number 2
_symmetry_cell_setting triclinic
_symmetry_Int_Tables_number 2
_symmetry_space_group_name_Hall '-P 1'
_symmetry_space_group_name_H-M 'P -1'
_cell_angle_alpha 111.5324(11)
_cell_angle_beta 110.3392(11)
_cell_angle_gamma 93.1387(11)
_cell_formula_units_Z 1
_cell_length_a 12.1751(6)
_cell_length_b 12.5456(6)
_cell_length_c 12.7678(6)
_cell_volume 1663.415
_diffrn_ambient_temperature 173
_exptl_crystal_colour red
_exptl_crystal_density_diffrn 2.167
_exptl_crystal_description rod
_refine_ls_R_factor_gt 0.0412
_refine_ls_wR_factor_gt 0.0412
_cod_database_code 2000034

loop_
_symmetry_equiv_pos_site_id
_symmetry_equiv_pos_as_xyz
1 x,y,z
2 -x,-y,-z

loop_
_atom_site_label
_atom_site_type_symbol
_atom_site_fract_x
_atom_site_fract_y
_atom_site_fract_z
W1 W 0.94651(3) -0.07588(3) 0.32710(3)
W2 W 0.93918(3) 0.13211(3) 0.48498(3)
W3 W 1.14927(3) 0.06580(3) 0.51048(3)
S1 S 1.0333(2) 0.1112(2) 0.3388(2)
S2 S 0.7592(2) -0.0095(2) 0.3189(2)
S3 S 0.8709(2) -0.2495(2) 0.3460(2)
S4 S 1.1421(2) -0.1293(2) 0.3651(2)
C1 C 0.8772(8) -0.1627(8) 0.1308(9)
N1 N 0.8319(7) -0.2104(7) 0.0244(7)
C2 C 0.7663(9) -0.2639(9) -0.1071(9)
C3 C 0.8428(11) -0.2244(12) -0.1648(11)
H1 H 0.91680 -0.25430 -0.14740
H2 H 0.86270 -0.13860 -0.13020
H3 H 0.79790 -0.25510 -0.25370
C4 C 0.7422(10) -0.3950(9) -0.1485(10)
H4 H 0.69300 -0.41690 -0.11010
H5 H 0.81840 -0.42030 -0.12440
H6 H 0.69970 -0.43300 -0.23790
C5 C 0.6515(10) -0.2193(10) -0.1347(10)
H7 H 0.60270 -0.24530 -0.09810
H8 H 0.60690 -0.25020 -0.22360
H9 H 0.67030 -0.13350 -0.10010
C6 C 0.8689(8) 0.2779(8) 0.4548(8)
N2 N 0.8318(7) 0.3516(7) 0.4294(8)
C7 C 0.7892(8) 0.4351(9) 0.3792(9)
C8 C 0.8077(10) 0.5507(9) 0.4846(10)
H10 H 0.89360 0.58140 0.53440
H11 H 0.76770 0.53900 0.53530
H12 H 0.77380 0.60670 0.45230
C9 C 0.8564(10) 0.4444(10) 0.3028(11)
H13 H 0.94160 0.47670 0.35550
H14 H 0.82450 0.49610 0.26310
H15 H 0.84700 0.36640 0.24010
C10 C 0.6564(9) 0.3859(10) 0.2995(10)
H16 H 0.64620 0.31090 0.23210
H17 H 0.62250 0.44120 0.26610
H18 H 0.61510 0.37390 0.34920
C11 C 1.3189(8) 0.1460(8) 0.5240(8)
N3 N 1.4077(6) 0.1902(7) 0.5336(8)
C12 C 1.5213(8) 0.2496(8) 0.5475(9)
C13 C 1.5592(9) 0.1671(9) 0.4538(10)
H19 H 1.57220 0.09740 0.47010
H20 H 1.63370 0.20610 0.45820
H21 H 1.49640 0.14400 0.37180
C14 C 1.6099(9) 0.2811(11) 0.6743(11)
H22 H 1.62360 0.20950 0.68660
H23 H 1.57910 0.32920 0.73330
H24 H 1.68560 0.32540 0.68670
C15 C 1.5009(10) 0.3594(10) 0.5278(10)
H25 H 1.47590 0.41080 0.59040
H26 H 1.43810 0.33870 0.44630
H27 H 1.57530 0.40010 0.53380
C16 C 1.8102(16) 0.0920(15) 0.9315(17)
H28 H 1.88020 0.08280 0.91480
C17 C 1.8089(17) 0.1075(15) 1.0384(17)
H29 H 1.88430 0.12080 1.10260
C18 C 1.7168(14) 0.1068(13) 1.0659(15)
H30 H 1.72420 0.11200 1.14420
C19 C 1.5963(14) 0.0975(13) 0.9699(14)
H31 H 1.52490 0.09720 0.98440
C20 C 1.5981(11) 0.0894(10) 0.8589(11)
H32 H 1.52690 0.08360 0.79330
C21 C 1.7057(13) 0.0900(12) 0.8473(14)
H33 H 1.70650 0.08890 0.77280
C22 C 1.0614(9) -0.3865(10) 0.0724(10)
H34 H 1.10400 -0.30780 0.12270
C23 C 0.9914(9) -0.4408(10) 0.1094(10)
H35 H 0.98540 -0.39960 0.18550
C24 C 1.0701(10) -0.4456(10) -0.0373(10)
H36 H 1.11850 -0.40810 -0.06350
C25 C 0.5506(11) -0.3837(11) 0.0717(11)
H37 H 0.58540 -0.30280 0.12090
C26 C 0.6228(11) -0.465(1) 0.0601(11)
H38 H 0.70740 -0.44060 0.10220
C27 C 0.4278(10) -0.4206(11) 0.0114(11)
H39 H 0.37820 -0.36480 0.02030
W1A* W 1.05349(3) 0.07588(3) 0.67290(3)
W2A* W 1.06082(3) -0.13211(3) 0.51502(3)
W3A* W 0.85073(3) -0.06580(3) 0.48952(3)
S1A* S 0.9667(2) -0.1112(2) 0.6612(2)
S2A* S 1.2408(2) 0.0095(2) 0.6811(2)
S3A* S 1.1291(2) 0.2495(2) 0.6540(2)
S4A* S 0.8579(2) 0.1293(2) 0.6349(2)
C11A* C 0.6811(8) -0.1460(8) 0.4760(8)
N3A* N 0.5923(6) -0.1902(7) 0.4664(8)
C12A* C 0.4787(8) -0.2496(8) 0.4525(9)
C13A* C 0.4408(9) -0.1671(9) 0.5462(10)
H19A* H 0.42780 -0.09740 0.52990
H20A* H 0.36630 -0.20610 0.54180
H21A* H 0.50360 -0.14400 0.62820
C14A* C 0.3901(9) -0.2811(11) 0.3257(11)
H22A* H 0.37640 -0.20950 0.31340
H23A* H 0.42090 -0.32920 0.26670
H24A* H 0.31440 -0.32540 0.31330
C15A* C 0.4991(10) -0.3594(10) 0.4722(10)
H25A* H 0.52410 -0.41080 0.40960
H26A* H 0.56190 -0.33870 0.55370
H27A* H 0.42470 -0.40010 0.46620
C1A* C 1.1228(8) 0.1627(8) 0.8692(9)
N1A* N 1.1681(7) 0.2104(7) 0.9756(7)
C2A* C 1.2337(9) 0.2639(9) 1.1071(9)
C3A* C 1.1572(11) 0.2244(12) 1.1648(11)
H1A* H 1.08320 0.25430 1.14740
H2A* H 1.13730 0.13860 1.13020
H3A* H 1.20210 0.25510 1.25370
C4A* C 1.2578(10) 0.3950(9) 1.1485(10)
H4A* H 1.30700 0.41690 1.11010
H5A* H 1.18160 0.42030 1.12440
H6A* H 1.30030 0.43300 1.23790
C5A* C 1.3485(10) 0.2193(10) 1.1347(10)
H7A* H 1.39730 0.24530 1.09810
H8A* H 1.39310 0.25020 1.22360
H9A* H 1.32970 0.13350 1.10010
C6A* C 1.1311(8) -0.2779(8) 0.5452(8)
N2A* N 1.1682(7) -0.3516(7) 0.5706(8)
C7A* C 1.2108(8) -0.4351(9) 0.6208(9)
C8A* C 1.1923(10) -0.5507(9) 0.5154(10)
H10A* H 1.10640 -0.58140 0.46560
H11A* H 1.23230 -0.53900 0.46470
H12A* H 1.22620 -0.60670 0.54770
C9A* C 1.1436(10) -0.4444(10) 0.6972(11)
H13A* H 1.05840 -0.47670 0.64450
H14A* H 1.17550 -0.49610 0.73690
H15A* H 1.15300 -0.36640 0.75990
C10A* C 1.3436(9) -0.3859(10) 0.7005(10)
H16A* H 1.35380 -0.31090 0.76790
H17A* H 1.37750 -0.44120 0.73390
H18A* H 1.38490 -0.37390 0.65080
C24A* C 0.9299(10) -0.5544(10) 0.0373(10)
C22A* C 0.9386(9) -0.6135(10) -0.0724(10)
H34A* H 0.89600 -0.69220 -0.12270
C23A* C 1.0086(9) -0.5592(10) -0.1094(10)
H35A* H 1.01460 -0.60040 -0.18550
H36A* H 0.88150 -0.59190 0.06350
C27A* C 0.5722(10) -0.5794(11) -0.0114(11)
C25A* C 0.4494(11) -0.6163(11) -0.0717(11)
H37A* H 0.41460 -0.69720 -0.12090
C26A* C 0.3772(11) -0.535(1) -0.0601(11)
H38A* H 0.29260 -0.55940 -0.10220
H39A* H 0.62180 -0.63520 -0.02030

loop_
_atom_type_symbol
_atom_type_radius_bond
C 0.68
H 0.23
N 0.68
S 1.02
W 1.37
